data_6000312
loop_
_publ_author_name
Ismunandar
'Kennedy, B. J.'
'Hunter, B. A.'

_publ_section_title
;
 Phase transformation in CuRh2O4: a powder neutron diffraction study
;
_journal_name_full 'Materials Research Bulletin'
_journal_page_first 135
_journal_page_last 143
_journal_paper_doi 10.1016/S0025-5408(98)00201-3
_journal_volume 34
_journal_year 1999
_chemical_formula_sum 'Cu O4 Rh2'
_space_group_name_H-M_alt 'I 41/a m d'
_cell_angle_alpha 90.000
_cell_angle_beta 90.000
_cell_angle_gamma 90.000
_cell_length_a 6.1707
_cell_length_b 6.1707
_cell_length_c 7.9183
_cell_volume 301.51
_diffrn_ambient_temperature 298.15
_cod_database_code 6000312

loop_
_atom_site_label
_atom_site_fract_x
_atom_site_fract_y
_atom_site_fract_z
? ? ? ?
